data_2236345
loop_
_publ_author_name
'Tian, Yu-Guang'

_publ_section_title
;
 Poly[(\m~4~-biphenyl-2,4'-dicarboxylato-\k^5^O^2^:O^2'^:O^4^:O^4^,O^4'^)zinc]
;
_journal_coeditor_code HY2581
_journal_issue 10
_journal_name_full 'Acta Crystallographica Section E'
_journal_page_first m1276
_journal_paper_doi 10.1107/S1600536812038901
_journal_volume 68
_journal_year 2012
_chemical_formula_iupac '[Zn (C14 H8 O4)]'
_chemical_formula_moiety 'C14 H8 O4 Zn'
_chemical_formula_sum 'C14 H8 O4 Zn'
_chemical_formula_weight 305.59
_chemical_name_systematic
;
Poly[(\m~4~-biphenyl-2,4'-dicarboxylato-\k^5^O^2^:O^2'^:O^4^:O^4^,O^4'^)zinc]
;
_space_group_IT_number 61
_symmetry_cell_setting orthorhombic
_symmetry_space_group_name_Hall '-P 2ac 2ab'
_symmetry_space_group_name_H-M 'P b c a'
_atom_sites_solution_hydrogens geom
_atom_sites_solution_primary direct
_atom_sites_solution_secondary difmap
_audit_creation_method SHELXL-97
_cell_angle_alpha 90.00
_cell_angle_beta 90.00
_cell_angle_gamma 90.00
_cell_formula_units_Z 8
_cell_length_a 12.702(8)
_cell_length_b 7.178(4)
_cell_length_c 25.368(15)
_cell_measurement_reflns_used 1609
_cell_measurement_temperature 296(2)
_cell_measurement_theta_max 21.66
_cell_measurement_theta_min 2.27
_cell_volume 2313(2)
_computing_cell_refinement 'SAINT (Bruker, 2007)'
_computing_data_collection 'APEX2 (Bruker, 2007)'
_computing_data_reduction 'SAINT (Bruker, 2007)'
_computing_molecular_graphics 'DIAMOND (Brandenburg, 1999)'
_computing_publication_material 'SHELXTL (Sheldrick, 2008)'
_computing_structure_refinement 'SHELXL97 (Sheldrick, 2008)'
_computing_structure_solution 'SHELXS97 (Sheldrick, 2008)'
_diffrn_ambient_temperature 296(2)
_diffrn_measured_fraction_theta_full 0.998
_diffrn_measured_fraction_theta_max 0.998
_diffrn_measurement_device_type 'Bruker APEXII CCD'
_diffrn_measurement_method '\f and \w scans'
_diffrn_radiation_monochromator graphite
_diffrn_radiation_source 'fine-focus sealed tube'
_diffrn_radiation_type MoK\a
_diffrn_radiation_wavelength 0.71073
_diffrn_reflns_av_R_equivalents 0.0595
_diffrn_reflns_av_sigmaI/netI 0.0438
_diffrn_reflns_limit_h_max 15
_diffrn_reflns_limit_h_min -15
_diffrn_reflns_limit_k_max 8
_diffrn_reflns_limit_k_min -8
_diffrn_reflns_limit_l_max 30
_diffrn_reflns_limit_l_min -24
_diffrn_reflns_number 10978
_diffrn_reflns_theta_full 25.19
_diffrn_reflns_theta_max 25.19
_diffrn_reflns_theta_min 1.61
_exptl_absorpt_coefficient_mu 2.129
_exptl_absorpt_correction_T_max 0.682
_exptl_absorpt_correction_T_min 0.606
_exptl_absorpt_correction_type multi-scan
_exptl_absorpt_process_details '(SADABS; Sheldrick, 1996)'
_exptl_crystal_colour colourless
_exptl_crystal_density_diffrn 1.755
_exptl_crystal_density_method 'not measured'
_exptl_crystal_description block
_exptl_crystal_F_000 1232.0
_exptl_crystal_size_max 0.25
_exptl_crystal_size_mid 0.20
_exptl_crystal_size_min 0.18
_refine_diff_density_max 0.432
_refine_diff_density_min -0.443
_refine_ls_extinction_method none
_refine_ls_goodness_of_fit_ref 1.064
_refine_ls_hydrogen_treatment constr
_refine_ls_matrix_type full
_refine_ls_number_parameters 172
_refine_ls_number_reflns 2080
_refine_ls_number_restraints 1
_refine_ls_restrained_S_all 1.070
_refine_ls_R_factor_all 0.0660
_refine_ls_R_factor_gt 0.0364
_refine_ls_shift/su_max 0.001
_refine_ls_shift/su_mean 0.000
_refine_ls_structure_factor_coef Fsqd
_refine_ls_weighting_details 'calc w=1/[\s^2^(Fo^2^)+(0.0310P)^2^+1.2131P] where P=(Fo^2^+2Fc^2^)/3'
_refine_ls_weighting_scheme calc
_refine_ls_wR_factor_gt 0.0719
_refine_ls_wR_factor_ref 0.0856
_reflns_number_gt 1453
_reflns_number_total 2080
_reflns_threshold_expression I>2\s(I)
_cod_data_source_file hy2581.cif
_cod_data_source_block I
_cod_database_code 2236345
_cod_database_fobs_code 2236345

loop_
_symmetry_equiv_pos_as_xyz
'x, y, z'
'-x+1/2, -y, z+1/2'
'-x, y+1/2, -z+1/2'
'x+1/2, -y+1/2, -z'
'-x, -y, -z'
'x-1/2, y, -z-1/2'
'x, -y-1/2, z-1/2'
'-x-1/2, y-1/2, z'

loop_
_atom_site_type_symbol
_atom_site_label
_atom_site_fract_x
_atom_site_fract_y
_atom_site_fract_z
_atom_site_U_iso_or_equiv
_atom_site_adp_type
_atom_site_calc_flag
_atom_site_refinement_flags
_atom_site_occupancy
_atom_site_symmetry_multiplicity
Zn Zn1 0.75928(3) 0.20620(6) 0.422620(17) 0.03431(17) Uani d U 1 1
C C1 1.0994(3) 1.0497(6) 0.63381(14) 0.0321(9) Uani d . 1 1
C C2 1.0009(3) 1.0593(5) 0.66637(13) 0.0296(9) Uani d . 1 1
C C3 0.9958(3) 1.1891(6) 0.70684(16) 0.0443(11) Uani d . 1 1
H H3 1.0484 1.2787 0.7097 0.053 Uiso calc R 1 1
C C4 0.9143(3) 1.1879(6) 0.74286(16) 0.0499(12) Uani d . 1 1
H H4 0.9134 1.2734 0.7704 0.060 Uiso calc R 1 1
C C5 0.8346(3) 1.0598(6) 0.73783(15) 0.0472(11) Uani d . 1 1
H H5 0.7793 1.0581 0.7619 0.057 Uiso calc R 1 1
C C6 0.8373(3) 0.9341(5) 0.69682(15) 0.0371(10) Uani d . 1 1
H H6 0.7823 0.8497 0.6932 0.044 Uiso calc R 1 1
C C7 0.9202(3) 0.9289(5) 0.66038(13) 0.0289(9) Uani d . 1 1
C C8 0.9135(3) 0.7914(5) 0.61639(14) 0.0296(8) Uani d . 1 1
C C9 0.8928(3) 0.6051(6) 0.62683(15) 0.0381(10) Uani d . 1 1
H H9 0.8907 0.5633 0.6615 0.046 Uiso calc R 1 1
C C10 0.8751(3) 0.4808(6) 0.58591(15) 0.0412(10) Uani d . 1 1
H H10 0.8618 0.3561 0.5934 0.049 Uiso calc R 1 1
C C11 0.8772(3) 0.5406(5) 0.53420(14) 0.0319(9) Uani d . 1 1
C C12 0.9020(3) 0.7254(5) 0.52361(14) 0.0330(9) Uani d . 1 1
H H12 0.9066 0.7658 0.4889 0.040 Uiso calc R 1 1
C C13 0.9201(3) 0.8498(5) 0.56432(14) 0.0333(9) Uani d . 1 1
H H13 0.9367 0.9731 0.5567 0.040 Uiso calc R 1 1
C C14 0.8443(3) 0.4097(6) 0.49200(15) 0.0337(9) Uani d . 1 1
O O1 1.1384(2) 1.2024(4) 0.61869(12) 0.0545(8) Uani d . 1 1
O O2 1.13685(19) 0.8913(4) 0.62598(10) 0.0400(7) Uani d . 1 1
O O3 0.8129(2) 0.4737(3) 0.44709(10) 0.0398(6) Uani d U 1 1
O O4 0.8418(2) 0.2388(4) 0.49848(11) 0.0462(7) Uani d . 1 1

loop_
_atom_site_aniso_label
_atom_site_aniso_U_11
_atom_site_aniso_U_22
_atom_site_aniso_U_33
_atom_site_aniso_U_12
_atom_site_aniso_U_13
_atom_site_aniso_U_23
Zn1 0.0357(3) 0.0219(3) 0.0453(3) -0.0005(2) 0.0018(2) -0.0084(2)
C1 0.031(2) 0.031(2) 0.035(2) -0.0027(19) -0.0082(17) -0.0021(18)
C2 0.030(2) 0.027(2) 0.032(2) 0.0031(16) -0.0043(16) -0.0039(18)
C3 0.041(2) 0.040(3) 0.051(3) 0.003(2) -0.008(2) -0.013(2)
C4 0.055(3) 0.054(3) 0.041(3) 0.012(2) -0.005(2) -0.021(2)
C5 0.048(3) 0.055(3) 0.039(3) 0.017(2) 0.005(2) -0.003(2)
C6 0.036(2) 0.034(3) 0.041(2) -0.0001(18) -0.0007(18) 0.0013(19)
C7 0.032(2) 0.028(2) 0.027(2) 0.0044(16) -0.0030(16) 0.0012(16)
C8 0.0271(19) 0.031(2) 0.031(2) -0.0021(17) -0.0023(16) -0.0023(18)
C9 0.047(3) 0.037(2) 0.031(2) -0.009(2) -0.0028(18) 0.0033(19)
C10 0.051(3) 0.027(2) 0.046(3) -0.0061(19) -0.007(2) 0.001(2)
C11 0.026(2) 0.034(2) 0.035(2) -0.0012(17) -0.0001(16) -0.0038(19)
C12 0.037(2) 0.035(2) 0.028(2) -0.0041(18) -0.0029(17) 0.0002(18)
C13 0.037(2) 0.024(2) 0.040(2) -0.0066(17) -0.0041(17) 0.0019(18)
C14 0.026(2) 0.040(3) 0.034(2) 0.0002(18) 0.0010(17) -0.007(2)
O1 0.0431(17) 0.0318(18) 0.088(2) -0.0026(14) 0.0184(15) -0.0057(16)
O2 0.0440(16) 0.0259(15) 0.0502(17) 0.0058(13) 0.0097(13) -0.0021(13)
O3 0.0527(17) 0.0279(12) 0.0388(16) 0.0081(12) -0.0096(14) -0.0153(13)
O4 0.0600(19) 0.0300(17) 0.0486(18) -0.0129(14) -0.0018(14) -0.0046(13)

loop_
_atom_type_symbol
_atom_type_description
_atom_type_scat_dispersion_real
_atom_type_scat_dispersion_imag
_atom_type_scat_source
C C 0.0033 0.0016 'International Tables Vol C Tables 4.2.6.8 and 6.1.1.4'
H H 0.0000 0.0000 'International Tables Vol C Tables 4.2.6.8 and 6.1.1.4'
N N 0.0061 0.0033 'International Tables Vol C Tables 4.2.6.8 and 6.1.1.4'
O O 0.0106 0.0060 'International Tables Vol C Tables 4.2.6.8 and 6.1.1.4'
Zn Zn 0.2839 1.4301 'International Tables Vol C Tables 4.2.6.8 and 6.1.1.4'

loop_
_geom_angle_atom_site_label_1
_geom_angle_atom_site_label_2
_geom_angle_atom_site_label_3
_geom_angle_site_symmetry_1
_geom_angle_site_symmetry_3
_geom_angle
O2 Zn1 O1 5_766 4_466 108.20(13)
O2 Zn1 O3 5_766 8_755 102.00(11)
O1 Zn1 O3 4_466 8_755 94.92(12)
O2 Zn1 O3 5_766 . 107.08(11)
O1 Zn1 O3 4_466 . 95.97(11)
O3 Zn1 O3 8_755 . 143.83(14)
O2 Zn1 O4 5_766 . 105.69(11)
O1 Zn1 O4 4_466 . 143.07(12)
O3 Zn1 O4 8_755 . 92.02(11)
O3 Zn1 O4 . . 59.85(10)
O2 C1 O1 . . 126.3(4)
O2 C1 C2 . . 116.6(3)
O1 C1 C2 . . 117.0(3)
C3 C2 C7 . . 119.7(4)
C3 C2 C1 . . 118.5(3)
C7 C2 C1 . . 121.4(3)
C4 C3 C2 . . 121.4(4)
C4 C3 H3 . . 119.3
C2 C3 H3 . . 119.3
C5 C4 C3 . . 119.7(4)
C5 C4 H4 . . 120.2
C3 C4 H4 . . 120.2
C4 C5 C6 . . 119.3(4)
C4 C5 H5 . . 120.3
C6 C5 H5 . . 120.3
C5 C6 C7 . . 122.3(4)
C5 C6 H6 . . 118.9
C7 C6 H6 . . 118.9
C2 C7 C6 . . 117.5(3)
C2 C7 C8 . . 124.5(3)
C6 C7 C8 . . 117.9(3)
C13 C8 C9 . . 118.9(3)
C13 C8 C7 . . 120.6(3)
C9 C8 C7 . . 120.3(3)
C10 C9 C8 . . 120.5(4)
C10 C9 H9 . . 119.8
C8 C9 H9 . . 119.8
C11 C10 C9 . . 120.5(4)
C11 C10 H10 . . 119.7
C9 C10 H10 . . 119.7
C10 C11 C12 . . 119.0(3)
C10 C11 C14 . . 118.9(4)
C12 C11 C14 . . 121.9(3)
C13 C12 C11 . . 120.6(3)
C13 C12 H12 . . 119.7
C11 C12 H12 . . 119.7
C12 C13 C8 . . 120.3(4)
C12 C13 H13 . . 119.8
C8 C13 H13 . . 119.8
O4 C14 O3 . . 117.5(3)
O4 C14 C11 . . 122.6(4)
O3 C14 C11 . . 119.9(4)
C1 O1 Zn1 . 4_566 139.1(3)
C1 O2 Zn1 . 5_766 133.6(3)
C14 O3 Zn1 . 8_765 135.3(2)
C14 O3 Zn1 . . 92.0(2)
Zn1 O3 Zn1 8_765 . 120.98(13)
C14 O4 Zn1 . . 90.1(2)

loop_
_geom_bond_atom_site_label_1
_geom_bond_atom_site_label_2
_geom_bond_site_symmetry_2
_geom_bond_distance
_geom_bond_publ_flag
Zn1 O1 4_466 1.971(3) y
Zn1 O2 5_766 1.937(3) y
Zn1 O3 . 2.130(3) y
Zn1 O3 8_755 2.003(3) y
Zn1 O4 . 2.204(3) y
C1 O2 . 1.249(4) ?
C1 O1 . 1.263(4) ?
C1 C2 . 1.501(5) ?
C2 C3 . 1.388(5) ?
C2 C7 . 1.396(5) ?
C3 C4 . 1.380(6) ?
C3 H3 . 0.9300 ?
C4 C5 . 1.374(6) ?
C4 H4 . 0.9300 ?
C5 C6 . 1.378(5) ?
C5 H5 . 0.9300 ?
C6 C7 . 1.401(5) ?
C6 H6 . 0.9300 ?
C7 C8 . 1.493(5) ?
C8 C13 . 1.388(5) ?
C8 C9 . 1.389(5) ?
C9 C10 . 1.387(5) ?
C9 H9 . 0.9300 ?
C10 C11 . 1.381(5) ?
C10 H10 . 0.9300 ?
C11 C12 . 1.390(5) ?
C11 C14 . 1.484(5) ?
C12 C13 . 1.384(5) ?
C12 H12 . 0.9300 ?
C13 H13 . 0.9300 ?
C14 O4 . 1.238(5) ?
C14 O3 . 1.292(4) ?
